data_2004773
loop_
_publ_author_name
'B\"ocskei, Z.'
'Simon, K.'
'Varga, M.'
'Hermecz, I.'

_publ_section_title
;
 Ipriflavone, an Antiostheophorotic Agent
;
_journal_issue 4
_journal_name_full 'Acta Crystallographica Section C'
_journal_page_first 1022
_journal_page_last 1024
_journal_paper_doi 10.1107/S0108270195015241
_journal_volume 52
_journal_year 1996
_chemical_formula_sum 'C18 H16 O3'
_chemical_formula_weight 280.31
_space_group_IT_number 14
_symmetry_cell_setting monoclinic
_symmetry_space_group_name_Hall '-P 2yn'
_symmetry_space_group_name_H-M 'P 1 21/n 1'
_audit_creation_method SHELXL
_cell_angle_alpha 90.00
_cell_angle_beta 110.32(4)
_cell_angle_gamma 90.00
_cell_formula_units_Z 4
_cell_length_a 7.000(4)
_cell_length_b 30.605(5)
_cell_length_c 7.151(3)
_cell_measurement_reflns_used 20
_cell_measurement_temperature 293(2)
_cell_measurement_theta_max 87.98
_cell_measurement_theta_min 41.25
_cell_volume 1436.7(11)
_computing_cell_refinement 'MSC/AFC Diffractometer Control Software'
_computing_data_collection
;MSC/AFC Diffractometer Control Software (Molecular Structure Corporation,
1988)
;
_computing_data_reduction 'PROCESS TEXSAN (Molecular Structure Corporation, 1992)'
_computing_publication_material 'FINISH TEXSAN'
_computing_structure_refinement 'SHELXL93 (Sheldrick, 1993)'
_computing_structure_solution 'SHELXS86 (Sheldrick, 1990)'
_diffrn_ambient_temperature 293(2)
_diffrn_measurement_device AFC6S
_diffrn_measurement_method '\w/2-\q scans'
_diffrn_radiation_monochromator graphite
_diffrn_radiation_source 'fine-focus sealed tube'
_diffrn_radiation_type CuK\a
_diffrn_radiation_wavelength 1.54180
_diffrn_reflns_av_R_equivalents 0.0607
_diffrn_reflns_av_sigmaI/netI 0.0906
_diffrn_reflns_limit_h_max 8
_diffrn_reflns_limit_h_min -6
_diffrn_reflns_limit_k_max 38
_diffrn_reflns_limit_k_min 0
_diffrn_reflns_limit_l_max 8
_diffrn_reflns_limit_l_min 0
_diffrn_reflns_number 3038
_diffrn_reflns_theta_max 75.15
_diffrn_reflns_theta_min 2.89
_diffrn_standards_decay_% 0.00
_diffrn_standards_interval_count 150
_diffrn_standards_number 3
_exptl_absorpt_coefficient_mu 0.707
_exptl_absorpt_correction_type none
_exptl_crystal_colour transparent
_exptl_crystal_density_diffrn 1.296
_exptl_crystal_density_meas ?
_exptl_crystal_description plate
_exptl_crystal_F_000 592
_exptl_crystal_size_max 0.4
_exptl_crystal_size_mid 0.2
_exptl_crystal_size_min 0.1
_refine_diff_density_max 0.300
_refine_diff_density_min -0.325
_refine_ls_extinction_coef 0.0077(16)
_refine_ls_extinction_method 'SHELXL93 (Sheldrick, 1993)'
_refine_ls_goodness_of_fit_all 1.033
_refine_ls_goodness_of_fit_obs 1.101
_refine_ls_hydrogen_treatment refU
_refine_ls_matrix_type full
_refine_ls_number_parameters 194
_refine_ls_number_reflns 2819
_refine_ls_number_restraints 0
_refine_ls_restrained_S_all 1.081
_refine_ls_restrained_S_obs 1.101
_refine_ls_R_factor_all 0.1986
_refine_ls_R_factor_obs 0.0741
_refine_ls_shift/esd_max -0.003
_refine_ls_shift/esd_mean 0.001
_refine_ls_structure_factor_coef Fsqd
_refine_ls_weighting_details 'w = 1/[\s^2^(Fo^2^)+(0.1552P)^2^+0.7485P] where P=(Fo^2^+2Fc^2^)/3'
_refine_ls_weighting_scheme calc
_refine_ls_wR_factor_all 0.3279
_refine_ls_wR_factor_obs 0.2047
_reflns_number_observed 1118
_reflns_number_total 2828
_reflns_observed_criterion >2sigma(I)
_cod_data_source_file ka1158.cif
_cod_data_source_block ipri
_cod_depositor_comments
;
The following automatic conversions were performed:

'_refine_ls_weighting_scheme' value 'calc w =
1/[\s^2^(Fo^2^)+(0.1552P)^2^+0.7485P] where P=(Fo^2^+2Fc^2^)/3' was
changed to 'calc'. New tag '_refine_ls_weighting_details' was
created. The value of the new tag was set to 'w =
1/[\s^2^(Fo^2^)+(0.1552P)^2^+0.7485P] where P=(Fo^2^+2Fc^2^)/3'.

Automatic conversion script
Id: cif_fix_values 3143 2015-03-26 13:38:13Z robertas 
;
_cod_original_cell_volume 1436.5(11)
_cod_original_sg_symbol_H-M 'P 21/n'
_cod_database_code 2004773
_cod_database_fobs_code 2004773

loop_
_symmetry_equiv_pos_as_xyz
'x, y, z'
'-x+1/2, y+1/2, -z+1/2'
'-x, -y, -z'
'x-1/2, -y-1/2, z-1/2'

loop_
_atom_site_aniso_label
_atom_site_aniso_U_11
_atom_site_aniso_U_22
_atom_site_aniso_U_33
_atom_site_aniso_U_12
_atom_site_aniso_U_13
_atom_site_aniso_U_23
O1 0.051(2) 0.055(2) 0.062(2) -0.002(2) 0.029(2) -0.001(2)
O4 0.059(2) 0.057(2) 0.085(3) -0.008(2) 0.038(2) 0.006(2)
O7 0.057(2) 0.053(2) 0.068(3) -0.001(2) 0.029(2) -0.004(2)
C2 0.051(3) 0.054(3) 0.042(3) 0.005(2) 0.020(2) 0.004(2)
C3 0.048(3) 0.058(3) 0.039(3) -0.003(2) 0.018(2) 0.005(2)
C4 0.047(3) 0.059(3) 0.035(3) -0.002(2) 0.013(2) 0.002(2)
C4A 0.048(3) 0.054(3) 0.035(3) -0.005(2) 0.018(2) -0.005(2)
C5 0.044(3) 0.064(4) 0.046(3) -0.005(2) 0.018(2) 0.001(3)
C6 0.046(3) 0.063(3) 0.046(3) 0.000(2) 0.017(2) -0.004(2)
C7 0.051(3) 0.055(3) 0.038(3) -0.004(2) 0.015(2) -0.006(2)
C8 0.047(3) 0.061(3) 0.044(3) -0.006(2) 0.021(2) 0.000(2)
C8A 0.044(3) 0.051(3) 0.037(3) 0.000(2) 0.016(2) 0.001(2)
C9 0.044(3) 0.056(3) 0.053(3) 0.002(2) 0.019(2) 0.004(2)
C10 0.061(3) 0.064(4) 0.066(4) -0.003(3) 0.031(3) 0.012(3)
C11 0.070(4) 0.065(4) 0.089(5) 0.001(3) 0.031(4) 0.019(4)
C12 0.073(4) 0.050(4) 0.129(7) 0.000(3) 0.044(4) 0.005(4)
C13 0.074(4) 0.063(4) 0.103(5) 0.002(3) 0.045(4) -0.012(4)
C14 0.066(4) 0.065(4) 0.072(4) 0.004(3) 0.037(3) -0.001(3)
C15 0.055(3) 0.057(3) 0.058(3) -0.003(3) 0.026(3) -0.002(3)
C16 0.086(4) 0.071(4) 0.081(5) -0.008(3) 0.048(4) 0.001(3)
C17 0.078(4) 0.068(4) 0.096(5) -0.007(3) 0.039(4) -0.022(4)

loop_
_atom_site_label
_atom_site_occupancy
_atom_site_fract_x
_atom_site_fract_y
_atom_site_fract_z
_atom_site_U_iso_or_equiv
_atom_site_thermal_displace_type
_atom_site_calc_flag
_atom_site_refinement_flags
_atom_site_type_symbol
O1 1 .3655(5) .23117(11) -.0704(5) .0534(10) Uani d . O
O4 1 -0.1304(5) .16407(12) -.0474(6) .0634(11) Uani d . O
O7 1 .0520(5) .36750(11) -.0305(6) .0576(10) Uani d . O
C2 1 .3586(8) .1870(2) -.0723(7) .0479(12) Uani d . C
H2 1 .4732(8) .1724(2) -.0773(7) .078(6) Uiso calc R H
C3 1 .2020(7) .1624(2) -.0675(7) .0477(12) Uani d . C
C4 1 .0184(8) .1842(2) -.0567(7) .0474(12) Uani d . C
C4A 1 .0269(7) .2319(2) -.0577(7) .0446(12) Uani d . C
C5 1 -0.1351(7) .2577(2) -.0514(8) .0504(13) Uani d . C
H5 1 -0.2538(7) .2442(2) -.0503(8) .078(6) Uiso calc R H
C6 1 -0.1240(8) .3020(2) -.0470(8) .0517(13) Uani d . C
H6 1 -0.2351(8) .3184(2) -.0451(8) .078(6) Uiso calc R H
C7 1 .0550(8) .3232(2) -.0452(7) .0480(12) Uani d . C
C8 1 .2163(7) .2988(2) -.0576(7) .0496(13) Uani d . C
H8 1 .3332(7) .3123(2) -.0634(7) .078(6) Uiso calc R H
C8A 1 .1989(7) .2536(2) -.0612(7) .0436(12) Uani d . C
C9 1 .2165(7) .1143(2) -.0643(8) .0504(13) Uani d . C
C10 1 .1701(8) .0900(2) .0787(9) .061(2) Uani d . C
H10 1 .1268(8) .1044(2) .1713(9) .078(6) Uiso calc R H
C11 1 .1867(10) .0455(2) .0865(11) .074(2) Uani d . C
H11 1 .1549(10) .0300(2) .1839(11) .078(6) Uiso calc R H
C12 1 .2501(10) .0234(2) -.0489(12) .082(2) Uani d . C
H12 1 .2615(10) -.0069(2) -.0436(12) .078(6) Uiso calc R H
C13 1 .2970(10) .0468(2) -0.1941(11) .077(2) Uani d . C
H13 1 .3393(10) .0321(2) -0.2867(11) .078(6) Uiso calc R H
C14 1 .2811(9) .0917(2) -0.2017(9) .064(2) Uani d . C
H14 1 .3135(9) .1071(2) -0.2988(9) .078(6) Uiso calc R H
C15 1 .2343(8) .3925(2) -.0038(9) .0551(14) Uani d . C
H15 1 .3540(8) .3761(2) .0790(9) .062(16) Uiso calc R H
C16 1 .2521(10) .4022(2) -0.2030(10) .074(2) Uani d . C
H16A 1 .2658(10) .3753(2) -0.2664(10) .097(9) Uiso calc R H
H16B 1 .3698(10) .4202(2) -0.1847(10) .097(9) Uiso calc R H
H16C 1 .1323(10) .4174(2) -0.2852(10) .097(9) Uiso calc R H
C17 1 .2118(10) .4337(2) .1032(10) .078(2) Uani d . C
H17A 1 .2005(10) .4261(2) .2293(10) .097(9) Uiso calc R H
H17B 1 .0916(10) .4491(2) .0237(10) .097(9) Uiso calc R H
H17C 1 .3290(10) .4519(2) .1248(10) .097(9) Uiso calc R H

loop_
_atom_type_symbol
_atom_type_description
_atom_type_scat_dispersion_real
_atom_type_scat_dispersion_imag
_atom_type_scat_source
O O 0.0492 0.0322 'International Tables Vol C Tables 4.2.6.8 and 6.1.1.4'
C C 0.0181 0.0091 'International Tables Vol C Tables 4.2.6.8 and 6.1.1.4'
H H 0.0000 0.0000 'International Tables Vol C Tables 4.2.6.8 and 6.1.1.4'

loop_
_geom_angle_atom_site_label_1
_geom_angle_atom_site_label_2
_geom_angle_atom_site_label_3
_geom_angle
_geom_angle_publ_flag
C2 O1 C8A 118.1(4) y
C7 O7 C15 120.2(4) y
C3 C2 O1 126.1(5) y
C2 C3 C4 118.8(5) ?
C2 C3 C9 120.6(5) ?
C4 C3 C9 120.5(4) ?
O4 C4 C4A 122.4(5) ?
O4 C4 C3 123.0(5) ?
C4A C4 C3 114.5(4) ?
C8A C4A C5 116.9(5) ?
C8A C4A C4 121.1(4) ?
C5 C4A C4 122.0(4) ?
C6 C5 C4A 121.6(5) ?
C5 C6 C7 120.3(5) ?
O7 C7 C8 125.3(5) ?
O7 C7 C6 115.0(4) ?
C8 C7 C6 119.7(5) ?
C7 C8 C8A 118.1(4) ?
O1 C8A C4A 121.4(4) ?
O1 C8A C8 115.3(4) ?
C4A C8A C8 123.3(4) ?
C10 C9 C14 117.8(5) ?
C10 C9 C3 120.8(5) ?
C14 C9 C3 121.3(5) ?
C11 C10 C9 121.6(6) ?
C12 C11 C10 120.3(6) ?
C11 C12 C13 119.3(6) ?
C14 C13 C12 120.4(6) ?
C13 C14 C9 120.5(6) ?
O7 C15 C16 109.9(5) ?
O7 C15 C17 105.5(4) ?
C16 C15 C17 112.0(5) ?

loop_
_geom_bond_atom_site_label_1
_geom_bond_atom_site_label_2
_geom_bond_distance
_geom_bond_publ_flag
O1 C2 1.351(6) y
O1 C8A 1.373(5) y
O4 C4 1.232(6) y
O7 C7 1.361(6) y
O7 C15 1.443(6) y
C2 C3 1.341(6) y
C3 C4 1.473(7) y
C3 C9 1.476(7) y
C4 C4A 1.461(7) y
C4A C8A 1.382(6) ?
C4A C5 1.395(7) ?
C5 C6 1.359(7) ?
C6 C7 1.407(7) ?
C7 C8 1.382(7) ?
C8 C8A 1.389(7) ?
C9 C10 1.391(7) ?
C9 C14 1.398(7) ?
C10 C11 1.367(8) ?
C11 C12 1.375(9) ?
C12 C13 1.392(9) ?
C13 C14 1.378(8) ?
C15 C16 1.502(8) ?
C15 C17 1.509(7) ?

loop_
_geom_torsion_atom_site_label_1
_geom_torsion_atom_site_label_2
_geom_torsion_atom_site_label_3
_geom_torsion_atom_site_label_4
_geom_torsion
_geom_torsion_publ_flag
C8A O1 C2 C3 0.6(7) ?
O1 C2 C3 C4 -0.8(8) ?
O1 C2 C3 C9 -178.2(5) ?
C2 C3 C4 O4 -178.4(5) ?
C9 C3 C4 O4 -1.0(8) ?
C2 C3 C4 C4A 1.5(7) ?
C9 C3 C4 C4A 178.9(4) ?
O4 C4 C4A C8A 177.7(5) ?
C3 C4 C4A C8A -2.2(7) ?
O4 C4 C4A C5 -1.1(8) ?
C3 C4 C4A C5 179.0(4) ?
C8A C4A C5 C6 -0.6(7) ?
C4 C4A C5 C6 178.2(5) ?
C4A C5 C6 C7 -1.1(8) ?
C15 O7 C7 C8 -7.1(7) ?
C15 O7 C7 C6 172.7(5) ?
C5 C6 C7 O7 -176.8(5) ?
C5 C6 C7 C8 3.1(8) ?
O7 C7 C8 C8A 176.6(4) ?
C6 C7 C8 C8A -3.2(7) ?
C2 O1 C8A C4A -1.2(7) ?
C2 O1 C8A C8 179.4(4) ?
C5 C4A C8A O1 -179.0(4) ?
C4 C4A C8A O1 2.1(7) ?
C5 C4A C8A C8 0.4(7) ?
C4 C4A C8A C8 -178.5(5) ?
C7 C8 C8A O1 -179.0(4) ?
C7 C8 C8A C4A 1.6(7) ?
C2 C3 C9 C10 128.5(5) y
C4 C3 C9 C10 -48.8(7) ?
C2 C3 C9 C14 -50.2(7) y
C4 C3 C9 C14 132.5(5) ?
C14 C9 C10 C11 0.1(8) ?
C3 C9 C10 C11 -178.7(5) ?
C9 C10 C11 C12 -0.1(10) ?
C10 C11 C12 C13 -0.1(10) ?
C11 C12 C13 C14 0.3(10) ?
C12 C13 C14 C9 -0.4(10) ?
C10 C9 C14 C13 0.2(8) ?
C3 C9 C14 C13 178.9(5) ?
C7 O7 C15 C16 86.1(6) y
C7 O7 C15 C17 -153.1(5) y

loop_
_cod_related_entry_id
_cod_related_entry_database
_cod_related_entry_code
1 ChemSpider 3616
